data_7005333
loop_
_publ_author_name
'Adams, Christopher J.'
'Baber, R. Angharad'
'Connelly, Neil G.'
'Harding, Phimphaka'
'Hayward, Owen D.'
'Kandiah, Mathivathani'
'Orpen, A. Guy'

_publ_section_title
;
 Iodination of triazenide-bridged rhodium and iridium complexes:
 oxidative addition vs. one-electron oxidation.
;
_journal_issue 13
_journal_name_full 'Dalton transactions (Cambridge, England : 2003)'
_journal_page_first 1325
_journal_page_last 1333
_journal_paper_doi 10.1039/b700736a
_journal_year 2007
_chemical_formula_moiety 'C32 H30 I4 Ir2 N6 O4, C H2 Cl2'
_chemical_formula_sum 'C33 H32 Cl2 I4 Ir2 N6 O4'
_chemical_formula_weight 1539.55
_chemical_name_systematic
;
?
;
_space_group_IT_number 2
_symmetry_cell_setting triclinic
_symmetry_space_group_name_Hall '-P 1'
_symmetry_space_group_name_H-M 'P -1'
_atom_sites_solution_hydrogens geom
_atom_sites_solution_primary direct
_atom_sites_solution_secondary difmap
_audit_creation_method SHELXL-97
_cell_angle_alpha 94.177(18)
_cell_angle_beta 100.254(14)
_cell_angle_gamma 98.35(2)
_cell_formula_units_Z 1
_cell_length_a 8.9001(15)
_cell_length_b 9.642(2)
_cell_length_c 13.510(5)
_cell_measurement_temperature 173(2)
_cell_volume 1122.9(5)
_computing_cell_refinement 'Bruker SMART'
_computing_data_collection 'Bruker SMART'
_computing_data_reduction 'Bruker SHELXTL'
_computing_molecular_graphics 'Bruker SHELXTL'
_computing_publication_material 'Bruker SHELXTL'
_computing_structure_refinement 'SHELXL-97 (Sheldrick, 1997)'
_computing_structure_solution 'SHELXS-97 (Sheldrick, 1990)'
_diffrn_ambient_temperature 173(2)
_diffrn_measured_fraction_theta_full 0.984
_diffrn_measured_fraction_theta_max 0.984
_diffrn_measurement_device_type 'CCD area detector'
_diffrn_measurement_method 'phi and omega scans'
_diffrn_radiation_monochromator graphite
_diffrn_radiation_source 'fine-focus sealed tube'
_diffrn_radiation_type MoK\a
_diffrn_radiation_wavelength 0.71073
_diffrn_reflns_av_R_equivalents 0.0311
_diffrn_reflns_av_sigmaI/netI 0.0326
_diffrn_reflns_limit_h_max 11
_diffrn_reflns_limit_h_min -11
_diffrn_reflns_limit_k_max 12
_diffrn_reflns_limit_k_min -12
_diffrn_reflns_limit_l_max 17
_diffrn_reflns_limit_l_min -17
_diffrn_reflns_number 11700
_diffrn_reflns_theta_full 27.47
_diffrn_reflns_theta_max 27.47
_diffrn_reflns_theta_min 2.15
_diffrn_standards_decay_% 0
_exptl_absorpt_coefficient_mu 8.827
_exptl_absorpt_correction_T_max .492
_exptl_absorpt_correction_T_min .257
_exptl_absorpt_correction_type multi-scan
_exptl_absorpt_process_details SADABS
_exptl_crystal_colour orange
_exptl_crystal_density_diffrn 2.277
_exptl_crystal_density_method 'not measured'
_exptl_crystal_description plate
_exptl_crystal_F_000 704
_exptl_crystal_size_max 0.3
_exptl_crystal_size_mid 0.3
_exptl_crystal_size_min 0.05
_refine_diff_density_max 1.892
_refine_diff_density_min -2.963
_refine_diff_density_rms 0.200
_refine_ls_extinction_method none
_refine_ls_goodness_of_fit_ref 1.032
_refine_ls_hydrogen_treatment constr
_refine_ls_matrix_type full
_refine_ls_number_parameters 247
_refine_ls_number_reflns 5076
_refine_ls_number_restraints 0
_refine_ls_restrained_S_all 1.032
_refine_ls_R_factor_all 0.0448
_refine_ls_R_factor_gt 0.0330
_refine_ls_shift/su_max 0.001
_refine_ls_shift/su_mean 0.000
_refine_ls_structure_factor_coef Fsqd
_refine_ls_weighting_details 'calc w=1/[\s^2^(Fo^2^)+(0.0612P)^2^+0.0000P] where P=(Fo^2^+2Fc^2^)/3'
_refine_ls_weighting_scheme calc
_refine_ls_wR_factor_gt 0.0924
_refine_ls_wR_factor_ref 0.0969
_reflns_number_gt 3926
_reflns_number_total 5076
_reflns_threshold_expression >2sigma(I)
_cod_data_source_file b700736a.txt
_cod_data_source_block 7
_cod_depositor_comments
;
The following automatic conversions were performed:
'_symmetry_cell_setting' value 'Triclinic' changed to 'triclinic'
according to '/home/saulius/struct/CIF-dictionaries/cif_core.dic'
dictionary named 'cif_core.dic' version 2.4.1 from 2010-06-29.

Automatic conversion script
Id: cif_fix_enum 1527 2010-12-29 10:47:43Z saulius 
;
_cod_original_cell_volume 1123.0(5)
_cod_original_sg_symbol_H-M P-1
_cod_database_code 7005333

loop_
_symmetry_equiv_pos_as_xyz
'x, y, z'
'-x, -y, -z'

loop_
_atom_site_label
_atom_site_type_symbol
_atom_site_fract_x
_atom_site_fract_y
_atom_site_fract_z
_atom_site_U_iso_or_equiv
_atom_site_adp_type
_atom_site_occupancy
_atom_site_symmetry_multiplicity
_atom_site_calc_flag
_atom_site_refinement_flags
_atom_site_disorder_assembly
_atom_site_disorder_group
Ir1 Ir 0.58645(2) 0.99800(2) 0.871547(15) 0.02392(8) Uani 1 1 d . . .
I1 I 0.31885(4) 1.04379(4) 0.92230(3) 0.02698(11) Uani 1 1 d . . .
I2 I 0.85549(5) 0.95767(4) 0.82484(3) 0.03522(12) Uani 1 1 d . . .
O1 O 0.4776(6) 0.6877(5) 0.8207(4) 0.0469(12) Uani 1 1 d . . .
O2 O 0.4377(5) 0.9562(4) 0.6586(3) 0.0385(11) Uani 1 1 d . . .
N1 N 0.5284(6) 1.1847(5) 0.7231(3) 0.0296(11) Uani 1 1 d . . .
N2 N 0.6075(5) 1.2727(5) 0.8018(3) 0.0262(10) Uani 1 1 d . . .
H2A H 0.6263 1.3644 0.7994 0.031 Uiso 1 1 calc R . .
N3 N 0.6541(5) 1.2141(5) 0.8814(3) 0.0243(10) Uani 1 1 d . . .
C1 C 0.5174(7) 0.8009(7) 0.8417(5) 0.0320(13) Uani 1 1 d . . .
C2 C 0.5047(6) 1.0331(6) 0.7310(4) 0.0283(12) Uani 1 1 d . . .
C11 C 0.4590(7) 1.2489(6) 0.6372(4) 0.0309(13) Uani 1 1 d . . .
C12 C 0.3726(8) 1.3565(7) 0.6535(5) 0.0381(15) Uani 1 1 d . . .
H12A H 0.3604 1.3864 0.7198 0.046 Uiso 1 1 calc R . .
C13 C 0.3068(8) 1.4167(8) 0.5722(5) 0.0475(18) Uani 1 1 d . . .
H13A H 0.2468 1.4884 0.5825 0.057 Uiso 1 1 calc R . .
C14 C 0.3244(8) 1.3766(7) 0.4739(5) 0.0453(17) Uani 1 1 d . . .
C15 C 0.4101(9) 1.2700(7) 0.4615(5) 0.0452(17) Uani 1 1 d . . .
H15A H 0.4214 1.2389 0.3952 0.054 Uiso 1 1 calc R . .
C16 C 0.4790(8) 1.2078(7) 0.5415(5) 0.0386(15) Uani 1 1 d . . .
H16A H 0.5401 1.1370 0.5310 0.046 Uiso 1 1 calc R . .
C17 C 0.2536(10) 1.4484(9) 0.3834(6) 0.060(2) Uani 1 1 d . . .
H17A H 0.3173 1.4455 0.3314 0.091 Uiso 1 1 calc R . .
H17B H 0.2494 1.5466 0.4055 0.091 Uiso 1 1 calc R . .
H17C H 0.1487 1.3989 0.3556 0.091 Uiso 1 1 calc R . .
C18 C 0.7339(6) 1.3153(6) 0.9640(4) 0.0261(12) Uani 1 1 d . . .
C19 C 0.6802(7) 1.4393(6) 0.9823(4) 0.0301(13) Uani 1 1 d . . .
H19A H 0.5886 1.4577 0.9409 0.036 Uiso 1 1 calc R . .
C20 C 0.7598(7) 1.5384(6) 1.0616(4) 0.0322(13) Uani 1 1 d . . .
H20A H 0.7219 1.6239 1.0740 0.039 Uiso 1 1 calc R . .
C21 C 0.8945(7) 1.5130(6) 1.1226(4) 0.0308(13) Uani 1 1 d . . .
C22 C 0.9480(7) 1.3871(6) 1.1029(4) 0.0286(12) Uani 1 1 d . . .
H22A H 1.0401 1.3686 1.1437 0.034 Uiso 1 1 calc R . .
C23 C 0.8678(6) 1.2879(6) 1.0240(4) 0.0285(12) Uani 1 1 d . . .
H23A H 0.9046 1.2019 1.0113 0.034 Uiso 1 1 calc R . .
C24 C 0.9797(8) 1.6190(7) 1.2108(5) 0.0402(15) Uani 1 1 d . . .
H24A H 1.0908 1.6333 1.2100 0.060 Uiso 1 1 calc R . .
H24B H 0.9621 1.5832 1.2745 0.060 Uiso 1 1 calc R . .
H24C H 0.9413 1.7088 1.2047 0.060 Uiso 1 1 calc R . .
C99 C 0.0637(13) 0.8684(13) 0.5922(8) 0.031(3) Uani 0.50 1 d P . .
H99A H 0.1221 0.9640 0.6157 0.038 Uiso 0.50 1 calc PR . .
H99B H -0.0472 0.8706 0.5922 0.038 Uiso 0.50 1 calc PR . .
Cl1 Cl 0.1317(5) 0.7455(5) 0.6745(4) 0.0803(14) Uani 0.50 1 d P . .
Cl2 Cl 0.0897(6) 0.8163(7) 0.4660(4) 0.103(2) Uani 0.50 1 d P . .

loop_
_atom_site_aniso_label
_atom_site_aniso_U_11
_atom_site_aniso_U_22
_atom_site_aniso_U_33
_atom_site_aniso_U_23
_atom_site_aniso_U_13
_atom_site_aniso_U_12
Ir1 0.02531(13) 0.02136(13) 0.02574(13) 0.00219(8) 0.00535(9) 0.00537(9)
I1 0.02387(19) 0.0292(2) 0.0295(2) 0.00699(16) 0.00529(15) 0.00745(16)
I2 0.0319(2) 0.0357(2) 0.0420(2) 0.00185(18) 0.01366(18) 0.01139(18)
O1 0.066(3) 0.025(3) 0.048(3) 0.002(2) 0.012(2) 0.002(2)
O2 0.050(3) 0.031(2) 0.028(2) -0.0026(18) -0.0012(19) -0.001(2)
N1 0.036(3) 0.027(3) 0.023(2) 0.001(2) -0.001(2) 0.006(2)
N2 0.031(2) 0.020(2) 0.029(2) 0.0045(19) 0.0058(19) 0.0047(19)
N3 0.025(2) 0.026(3) 0.024(2) 0.0066(19) 0.0056(18) 0.007(2)
C1 0.034(3) 0.029(4) 0.035(3) 0.008(3) 0.009(3) 0.006(3)
C2 0.025(3) 0.031(3) 0.030(3) 0.001(2) 0.006(2) 0.007(2)
C11 0.033(3) 0.032(3) 0.027(3) 0.006(2) 0.002(2) 0.005(3)
C12 0.044(4) 0.043(4) 0.031(3) 0.006(3) 0.008(3) 0.013(3)
C13 0.049(4) 0.050(5) 0.048(4) 0.009(3) 0.006(3) 0.023(4)
C14 0.049(4) 0.040(4) 0.039(4) 0.014(3) -0.011(3) -0.002(3)
C15 0.060(5) 0.042(4) 0.029(3) 0.006(3) -0.001(3) 0.005(3)
C16 0.047(4) 0.034(4) 0.035(3) 0.006(3) 0.008(3) 0.007(3)
C17 0.071(6) 0.054(5) 0.048(4) 0.017(4) -0.012(4) 0.006(4)
C18 0.027(3) 0.023(3) 0.028(3) 0.006(2) 0.006(2) 0.000(2)
C19 0.030(3) 0.030(3) 0.031(3) 0.004(2) 0.001(2) 0.008(3)
C20 0.036(3) 0.024(3) 0.036(3) 0.004(2) 0.006(3) 0.006(3)
C21 0.033(3) 0.032(3) 0.026(3) 0.005(2) 0.007(2) 0.000(3)
C22 0.030(3) 0.030(3) 0.026(3) 0.009(2) 0.001(2) 0.007(2)
C23 0.027(3) 0.027(3) 0.032(3) 0.006(2) 0.005(2) 0.008(2)
C24 0.042(4) 0.035(4) 0.038(3) 0.000(3) 0.000(3) 0.000(3)
C99 0.020(6) 0.037(7) 0.033(6) 0.003(5) 0.002(5) -0.005(5)
Cl1 0.057(3) 0.074(3) 0.109(4) 0.022(3) 0.019(3) -0.001(2)
Cl2 0.074(3) 0.155(6) 0.070(3) -0.032(4) 0.008(3) 0.015(4)

loop_
_atom_type_symbol
_atom_type_description
_atom_type_scat_dispersion_real
_atom_type_scat_dispersion_imag
_atom_type_scat_source
C C 0.0033 0.0016 'International Tables Vol C Tables 4.2.6.8 and 6.1.1.4'
H H 0.0000 0.0000 'International Tables Vol C Tables 4.2.6.8 and 6.1.1.4'
N N 0.0061 0.0033 'International Tables Vol C Tables 4.2.6.8 and 6.1.1.4'
O O 0.0106 0.0060 'International Tables Vol C Tables 4.2.6.8 and 6.1.1.4'
I I -0.4742 1.8119 'International Tables Vol C Tables 4.2.6.8 and 6.1.1.4'
Ir Ir -1.4442 7.9887 'International Tables Vol C Tables 4.2.6.8 and 6.1.1.4'
Cl Cl 0.1484 0.1585 'International Tables Vol C Tables 4.2.6.8 and 6.1.1.4'

loop_
_geom_angle_atom_site_label_1
_geom_angle_atom_site_label_2
_geom_angle_atom_site_label_3
_geom_angle
_geom_angle_site_symmetry_1
_geom_angle_site_symmetry_3
_geom_angle_publ_flag
C1 Ir1 C2 91.7(2) . . ?
C1 Ir1 N3 171.6(2) . . ?
C2 Ir1 N3 80.0(2) . . ?
C1 Ir1 I2 88.29(19) . . ?
C2 Ir1 I2 91.58(16) . . ?
N3 Ir1 I2 90.34(12) . . ?
C1 Ir1 I1 92.89(19) . . ?
C2 Ir1 I1 89.22(16) . . ?
N3 Ir1 I1 88.61(12) . . ?
I2 Ir1 I1 178.558(15) . . ?
C1 Ir1 I1 89.35(18) . 2_677 ?
C2 Ir1 I1 175.08(15) . 2_677 ?
N3 Ir1 I1 98.98(12) . 2_677 ?
I2 Ir1 I1 93.25(2) . 2_677 ?
I1 Ir1 I1 85.93(2) . 2_677 ?
Ir1 I1 Ir1 94.07(2) . 2_677 ?
N2 N1 C11 116.1(5) . . ?
N2 N1 C2 119.8(4) . . ?
C11 N1 C2 123.8(5) . . ?
N3 N2 N1 115.2(5) . . ?
N2 N3 C18 112.2(4) . . ?
N2 N3 Ir1 115.5(4) . . ?
C18 N3 Ir1 132.1(3) . . ?
O1 C1 Ir1 177.3(6) . . ?
O2 C2 N1 118.6(5) . . ?
O2 C2 Ir1 132.2(5) . . ?
N1 C2 Ir1 109.2(4) . . ?
C16 C11 C12 120.6(5) . . ?
C16 C11 N1 120.8(5) . . ?
C12 C11 N1 118.5(5) . . ?
C13 C12 C11 118.4(6) . . ?
C12 C13 C14 122.3(6) . . ?
C15 C14 C13 117.3(6) . . ?
C15 C14 C17 121.1(7) . . ?
C13 C14 C17 121.6(7) . . ?
C16 C15 C14 122.1(7) . . ?
C15 C16 C11 119.3(6) . . ?
C19 C18 C23 120.3(5) . . ?
C19 C18 N3 120.4(5) . . ?
C23 C18 N3 119.3(5) . . ?
C18 C19 C20 120.1(5) . . ?
C21 C20 C19 120.5(5) . . ?
C22 C21 C20 118.7(5) . . ?
C22 C21 C24 120.4(5) . . ?
C20 C21 C24 120.8(5) . . ?
C21 C22 C23 120.7(5) . . ?
C18 C23 C22 119.7(5) . . ?
Cl1 C99 Cl2 108.9(7) . . ?

loop_
_geom_bond_atom_site_label_1
_geom_bond_atom_site_label_2
_geom_bond_distance
_geom_bond_site_symmetry_2
_geom_bond_publ_flag
Ir1 C1 1.901(7) . ?
Ir1 C2 1.980(6) . ?
Ir1 N3 2.071(5) . ?
Ir1 I2 2.6562(6) . ?
Ir1 I1 2.6795(6) . ?
Ir1 I1 2.8384(11) 2_677 ?
I1 Ir1 2.8384(11) 2_677 ?
O1 C1 1.097(7) . ?
O2 C2 1.193(6) . ?
N1 N2 1.331(6) . ?
N1 C11 1.439(7) . ?
N1 C2 1.461(7) . ?
N2 N3 1.283(6) . ?
N3 C18 1.435(7) . ?
C11 C16 1.375(8) . ?
C11 C12 1.405(8) . ?
C12 C13 1.361(9) . ?
C13 C14 1.398(10) . ?
C14 C15 1.384(9) . ?
C14 C17 1.531(9) . ?
C15 C16 1.367(8) . ?
C18 C19 1.372(8) . ?
C18 C23 1.388(7) . ?
C19 C20 1.396(8) . ?
C20 C21 1.393(8) . ?
C21 C22 1.392(7) . ?
C21 C24 1.522(8) . ?
C22 C23 1.395(8) . ?
C99 Cl1 1.780(12) . ?
C99 Cl2 1.805(13) . ?
